data_2240526
loop_
_publ_author_name
'Kaur, Manpreet'
'Jasinski, Jerry P.'
'Yathirajan, Hemmige S.'
'Kavitha, Channappa N.'
'Glidewell, Christopher'

_publ_section_title
;
 The crystal structures of three clozapinium salts: different molecular
 configurations, and supramolecular assembly in one, two and three
 dimensions
;
_journal_coeditor_code HB7383
_journal_issue 4
_journal_name_full 'Acta Crystallographica Section E'
_journal_page_first 406
_journal_page_last 413
_journal_paper_doi 10.1107/S205698901500554X
_journal_volume 71
_journal_year 2015
_chemical_formula_iupac 'C18 H20 Cl N4 +, C7 H3 N2 O6 -, C2 H6 O S'
_chemical_formula_moiety 'C18 H20 Cl N4 +, C7 H3 N2 O6 -, C2 H6 O S'
_chemical_formula_sum 'C27 H29 Cl N6 O7 S'
_chemical_formula_weight 617.07
_chemical_name_systematic
;
Clozapinium 3,5-dinitrobenzoate dimethyl sulfoxide monosolvate
;
_space_group_crystal_system monoclinic
_space_group_IT_number 14
_space_group_name_Hall '-P 2ybc'
_space_group_name_H-M_alt 'P 1 21/c 1'
_symmetry_space_group_name_Hall '-P 2ybc'
_symmetry_space_group_name_H-M 'P 1 21/c 1'
_atom_sites_solution_hydrogens difmap
_audit_creation_method SHELXL-2014
_cell_angle_alpha 90
_cell_angle_beta 91.8097(14)
_cell_angle_gamma 90
_cell_formula_units_Z 4
_cell_length_a 15.3593(2)
_cell_length_b 15.7685(2)
_cell_length_c 11.8679(2)
_cell_measurement_reflns_used 5527
_cell_measurement_temperature 173(2)
_cell_measurement_theta_max 71.331
_cell_measurement_theta_min 4.019
_cell_volume 2872.89(7)
_computing_cell_refinement
;
CrysAlis PRO (Agilent, 2012)
;
_computing_data_collection
;
CrysAlis PRO (Agilent, 2012)
;
_computing_data_reduction
;
CrysAlisRed (Agilent, 2012)
;
_computing_molecular_graphics
;
PLATON (Spek, 2009)
;
_computing_publication_material
;
SHELXL2014 (Sheldrick, 2015) and PLATON (Spek, 2009)
;
_computing_structure_refinement
;
SHELXL2014 (Sheldrick, 2015)
;
_computing_structure_solution
;
SHELXS97 (Sheldrick, 2008)
;
_diffrn_ambient_temperature 173(2)
_diffrn_measured_fraction_theta_full 1.000
_diffrn_measured_fraction_theta_max 0.989
_diffrn_measurement_device_type 'Agilent Eos Gemini'
_diffrn_measurement_method '\w scans'
_diffrn_radiation_type CuK\a
_diffrn_radiation_wavelength 1.54184
_diffrn_reflns_av_R_equivalents 0.0317
_diffrn_reflns_limit_h_max 18
_diffrn_reflns_limit_h_min -17
_diffrn_reflns_limit_k_max 15
_diffrn_reflns_limit_k_min -19
_diffrn_reflns_limit_l_max 14
_diffrn_reflns_limit_l_min -14
_diffrn_reflns_number 19784
_diffrn_reflns_theta_full 67.684
_diffrn_reflns_theta_max 71.331
_diffrn_reflns_theta_min 4.019
_diffrn_standards_decay_% 0
_diffrn_standards_interval_count 0
_diffrn_standards_interval_time 0
_diffrn_standards_number 0
_exptl_absorpt_coefficient_mu 2.342
_exptl_absorpt_correction_T_max 0.656
_exptl_absorpt_correction_T_min 0.424
_exptl_absorpt_correction_type multi-scan
_exptl_absorpt_process_details
;
(CrysAlis RED; Agilent, 2012)
;
_exptl_crystal_colour colourless
_exptl_crystal_density_diffrn 1.427
_exptl_crystal_description block
_exptl_crystal_F_000 1288
_exptl_crystal_size_max 0.260
_exptl_crystal_size_mid 0.220
_exptl_crystal_size_min 0.180
_refine_diff_density_max 0.891
_refine_diff_density_min -0.971
_refine_ls_extinction_method none
_refine_ls_goodness_of_fit_ref 1.039
_refine_ls_hydrogen_treatment mixed
_refine_ls_matrix_type full
_refine_ls_number_parameters 409
_refine_ls_number_reflns 5527
_refine_ls_number_restraints 6
_refine_ls_restrained_S_all 1.039
_refine_ls_R_factor_all 0.0672
_refine_ls_R_factor_gt 0.0560
_refine_ls_shift/su_max 0.000
_refine_ls_shift/su_mean 0.000
_refine_ls_structure_factor_coef Fsqd
_refine_ls_weighting_details 'w=1/[\s^2^(Fo^2^)+(0.0639P)^2^+2.7986P] where P=(Fo^2^+2Fc^2^)/3'
_refine_ls_weighting_scheme calc
_refine_ls_wR_factor_gt 0.1421
_refine_ls_wR_factor_ref 0.1516
_reflns_number_gt 4623
_reflns_number_total 5527
_reflns_threshold_expression I>2\s(I)
_cod_data_source_file hb7383sup1.cif
_cod_data_source_block I
_cod_database_code 2240526
_cod_database_fobs_code 2240526
_shelx_space_group_comment
;
The symmetry employed for this shelxl refinement is uniquely defined
by the following loop, which should always be used as a source of
symmetry information in preference to the above space-group names.
They are only intended as comments.
;
_shelx_estimated_absorpt_t_min 0.581
_shelx_estimated_absorpt_t_max 0.678
_shelxl_version_number 2.014

loop_
_space_group_symop_operation_xyz
'x, y, z'
'-x, y+1/2, -z+1/2'
'-x, -y, -z'
'x, -y-1/2, z-1/2'

loop_
_atom_site_type_symbol
_atom_site_label
_atom_site_fract_x
_atom_site_fract_y
_atom_site_fract_z
_atom_site_U_iso_or_equiv
_atom_site_adp_type
_atom_site_calc_flag
_atom_site_occupancy
_atom_site_disorder_assembly
_atom_site_disorder_group
C C1 0.35763(15) 0.19065(15) 0.64680(19) 0.0349(5) Uani d 1 . .
H H1 0.3526 0.1546 0.5828 0.042 Uiso calc 1 . .
C C2 0.40839(15) 0.16561(16) 0.7394(2) 0.0396(5) Uani d 1 . .
H H2 0.4388 0.1132 0.7385 0.048 Uiso calc 1 . .
C C3 0.41440(16) 0.21776(18) 0.8335(2) 0.0428(6) Uani d 1 . .
H H3 0.4452 0.1990 0.8996 0.051 Uiso calc 1 . .
C C4 0.37586(16) 0.29647(17) 0.8315(2) 0.0406(5) Uani d 1 . .
H H4 0.3830 0.3332 0.8945 0.049 Uiso calc 1 . .
C C4A 0.32657(14) 0.32265(15) 0.7379(2) 0.0344(5) Uani d 1 . .
N N5 0.28834(14) 0.40442(13) 0.73413(19) 0.0398(5) Uani d 1 . .
H H5 0.296(2) 0.4270(19) 0.797(3) 0.048 Uiso d 1 . .
C C5A 0.32343(14) 0.45611(15) 0.6491(2) 0.0374(5) Uani d 1 . .
C C6 0.36736(17) 0.53078(17) 0.6785(3) 0.0479(6) Uani d 1 . .
H H6 0.3744 0.5458 0.7557 0.057 Uiso calc 1 . .
C C7 0.40067(17) 0.58291(18) 0.5976(3) 0.0534(7) Uani d 1 . .
H H7 0.4290 0.6345 0.6180 0.064 Uiso calc 1 . .
C C8 0.39217(16) 0.55887(17) 0.4864(3) 0.0491(7) Uani d 1 . .
Cl Cl8 0.43801(6) 0.62363(5) 0.38475(8) 0.0715(3) Uani d 1 . .
C C9 0.34849(16) 0.48559(16) 0.4543(2) 0.0422(6) Uani d 1 . .
H H9 0.3430 0.4709 0.3767 0.051 Uiso calc 1 . .
C C9A 0.31242(14) 0.43313(14) 0.5354(2) 0.0355(5) Uani d 1 . .
N N10 0.25884(12) 0.36645(12) 0.49775(17) 0.0361(4) Uani d 1 . .
C C11 0.25516(14) 0.29455(14) 0.54945(19) 0.0333(5) Uani d 1 . .
C C11A 0.31376(14) 0.26801(14) 0.64620(19) 0.0328(5) Uani d 1 . .
N N11 0.19690(14) 0.23520(13) 0.50890(17) 0.0393(5) Uani d 1 . .
C C12 0.14714(16) 0.24954(16) 0.4036(2) 0.0399(5) Uani d 1 . .
H H12A 0.1621 0.2052 0.3484 0.048 Uiso calc 1 . .
H H12B 0.1634 0.3052 0.3720 0.048 Uiso calc 1 . .
C C13 0.05023(16) 0.24786(15) 0.4213(2) 0.0396(5) Uani d 1 . .
H H13A 0.0340 0.2952 0.4712 0.047 Uiso calc 1 . .
H H13B 0.0184 0.2551 0.3480 0.047 Uiso calc 1 . .
N N14 0.02552(12) 0.16556(12) 0.47312(16) 0.0344(4) Uani d 1 . .
H H14 0.0420(18) 0.1196(18) 0.420(2) 0.041 Uiso d 1 . .
C C15 0.07363(16) 0.15561(16) 0.5833(2) 0.0387(5) Uani d 1 . .
H H15A 0.0576 0.1010 0.6181 0.046 Uiso calc 1 . .
H H15B 0.0570 0.2018 0.6348 0.046 Uiso calc 1 . .
C C16 0.17085(16) 0.15805(15) 0.5671(2) 0.0375(5) Uani d 1 . .
H H16A 0.2016 0.1551 0.6415 0.045 Uiso calc 1 . .
H H16B 0.1882 0.1080 0.5227 0.045 Uiso calc 1 . .
C C17 -0.06991(17) 0.1565(2) 0.4843(3) 0.0531(7) Uani d 1 . .
H H17A -0.0826 0.1017 0.5190 0.080 Uiso calc 1 . .
H H17B -0.0987 0.1595 0.4095 0.080 Uiso calc 1 . .
H H17C -0.0915 0.2024 0.5316 0.080 Uiso calc 1 . .
C C21 0.10211(14) -0.00223(14) 0.1606(2) 0.0328(5) Uani d 1 . .
C C22 0.14232(15) -0.07486(15) 0.2025(2) 0.0392(5) Uani d 1 . .
H H22 0.1445 -0.0862 0.2811 0.047 Uiso calc 1 . .
C C23 0.17913(16) -0.13049(15) 0.1277(3) 0.0457(6) Uani d 1 . .
C C24 0.17770(16) -0.11803(18) 0.0129(3) 0.0483(7) Uani d 1 . .
H H24 0.2032 -0.1573 -0.0370 0.058 Uiso calc 1 . .
C C25 0.13710(15) -0.04533(18) -0.0255(2) 0.0431(6) Uani d 1 . .
C C26 0.09975(14) 0.01300(15) 0.0456(2) 0.0362(5) Uani d 1 . .
H H26 0.0729 0.0628 0.0158 0.043 Uiso calc 1 . .
C C27 0.06407(15) 0.06224(15) 0.2402(2) 0.0359(5) Uani d 1 . .
O O21 0.03166(12) 0.12736(11) 0.19957(16) 0.0466(4) Uani d 1 . .
O O22 0.07009(12) 0.04261(11) 0.34434(15) 0.0442(4) Uani d 1 . .
N N23 0.22603(19) -0.20507(16) 0.1753(3) 0.0687(8) Uani d 1 . .
O O23 0.2293(3) -0.21397(19) 0.2776(3) 0.1090(11) Uani d 1 . .
O O24 0.26036(17) -0.25228(15) 0.1091(3) 0.0895(9) Uani d 1 . .
N N25 0.13695(16) -0.0268(2) -0.1471(2) 0.0619(7) Uani d 1 . .
O O25 0.17166(18) -0.0786(2) -0.2086(2) 0.1021(11) Uani d 1 . .
O O26 0.10244(16) 0.03914(18) -0.18044(18) 0.0696(7) Uani d 1 . .
S S31 0.31808(7) 0.56967(6) 1.00103(8) 0.0448(3) Uani d 0.627(2) A -1
O O31 0.3389(3) 0.4857(2) 0.9475(3) 0.0655(11) Uani d 0.627(2) A -1
C C31 0.4020(7) 0.6409(4) 0.9689(7) 0.083(3) Uani d 0.627(2) A -1
H H31A 0.3963 0.6574 0.8894 0.125 Uiso calc 0.627(2) A -1
H H31B 0.4586 0.6135 0.9830 0.125 Uiso calc 0.627(2) A -1
H H31C 0.3979 0.6914 1.0165 0.125 Uiso calc 0.627(2) A -1
C C32 0.3429(6) 0.5547(4) 1.1451(4) 0.081(2) Uani d 0.627(2) A -1
H H32A 0.4050 0.5416 1.1557 0.122 Uiso calc 0.627(2) A -1
H H32B 0.3082 0.5076 1.1735 0.122 Uiso calc 0.627(2) A -1
H H32C 0.3293 0.6066 1.1865 0.122 Uiso calc 0.627(2) A -1
S S41 0.39889(18) 0.53363(13) 1.05795(17) 0.0678(8) Uani d 0.373(2) A -2
O O41 0.3879(5) 0.4760(4) 0.9582(6) 0.0655(11) Uani d 0.373(2) A -2
C C41 0.4247(12) 0.6356(6) 1.0098(12) 0.083(3) Uani d 0.373(2) A -2
H H41A 0.3746 0.6590 0.9670 0.125 Uiso calc 0.373(2) A -2
H H41B 0.4749 0.6323 0.9610 0.125 Uiso calc 0.373(2) A -2
H H41C 0.4388 0.6723 1.0744 0.125 Uiso calc 0.373(2) A -2
C C42 0.2944(5) 0.5526(6) 1.1067(8) 0.081(2) Uani d 0.373(2) A -2
H H42A 0.2725 0.5012 1.1426 0.122 Uiso calc 0.373(2) A -2
H H42B 0.2554 0.5683 1.0432 0.122 Uiso calc 0.373(2) A -2
H H42C 0.2967 0.5989 1.1618 0.122 Uiso calc 0.373(2) A -2

loop_
_atom_site_aniso_label
_atom_site_aniso_U_11
_atom_site_aniso_U_22
_atom_site_aniso_U_33
_atom_site_aniso_U_12
_atom_site_aniso_U_13
_atom_site_aniso_U_23
C1 0.0350(11) 0.0347(11) 0.0348(11) 0.0028(9) -0.0013(9) -0.0032(9)
C2 0.0350(12) 0.0400(13) 0.0437(13) 0.0097(10) -0.0005(10) 0.0000(10)
C3 0.0363(12) 0.0554(15) 0.0363(12) 0.0065(11) -0.0053(10) 0.0002(11)
C4 0.0372(12) 0.0489(14) 0.0357(12) 0.0012(11) -0.0011(10) -0.0089(10)
C4A 0.0283(11) 0.0352(12) 0.0398(12) 0.0012(9) 0.0030(9) -0.0039(9)
N5 0.0391(11) 0.0353(11) 0.0452(12) 0.0046(9) 0.0042(9) -0.0088(9)
C5A 0.0257(10) 0.0322(11) 0.0543(14) 0.0039(9) 0.0006(10) -0.0038(10)
C6 0.0348(13) 0.0416(14) 0.0670(17) -0.0027(11) -0.0037(12) -0.0089(12)
C7 0.0365(13) 0.0398(14) 0.084(2) -0.0080(11) -0.0040(13) -0.0051(14)
C8 0.0301(12) 0.0383(13) 0.079(2) -0.0014(10) 0.0071(12) 0.0105(13)
Cl8 0.0632(5) 0.0533(4) 0.0991(6) -0.0144(4) 0.0176(4) 0.0167(4)
C9 0.0332(12) 0.0361(12) 0.0573(15) 0.0052(10) 0.0037(11) 0.0031(11)
C9A 0.0237(10) 0.0291(11) 0.0534(14) 0.0042(9) -0.0015(9) 0.0004(10)
N10 0.0305(9) 0.0315(10) 0.0459(11) 0.0015(8) -0.0031(8) 0.0014(8)
C11 0.0293(11) 0.0331(11) 0.0373(12) 0.0029(9) -0.0015(9) -0.0012(9)
C11A 0.0288(10) 0.0328(11) 0.0365(11) 0.0005(9) -0.0016(9) -0.0009(9)
N11 0.0423(11) 0.0353(10) 0.0394(10) -0.0076(9) -0.0112(9) 0.0057(8)
C12 0.0437(13) 0.0390(13) 0.0362(12) -0.0066(10) -0.0098(10) 0.0055(10)
C13 0.0435(13) 0.0321(12) 0.0426(13) 0.0041(10) -0.0073(10) 0.0016(10)
N14 0.0316(10) 0.0342(10) 0.0373(10) 0.0035(8) -0.0008(8) -0.0004(8)
C15 0.0434(13) 0.0372(12) 0.0354(12) 0.0004(10) -0.0015(10) 0.0017(10)
C16 0.0402(12) 0.0327(12) 0.0389(12) -0.0025(10) -0.0094(10) 0.0053(9)
C17 0.0336(13) 0.0621(18) 0.0636(18) 0.0058(12) 0.0029(12) 0.0058(14)
C21 0.0254(10) 0.0292(11) 0.0436(12) -0.0045(9) -0.0015(9) -0.0033(9)
C22 0.0352(12) 0.0313(11) 0.0510(14) -0.0026(10) -0.0029(10) -0.0001(10)
C23 0.0332(12) 0.0296(12) 0.0742(19) -0.0001(10) -0.0026(12) -0.0076(12)
C24 0.0305(12) 0.0480(15) 0.0665(18) -0.0061(11) 0.0048(11) -0.0243(13)
C25 0.0290(11) 0.0542(15) 0.0459(14) -0.0113(11) 0.0010(10) -0.0122(11)
C26 0.0262(11) 0.0364(12) 0.0458(13) -0.0076(9) -0.0025(9) -0.0015(10)
C27 0.0308(11) 0.0323(12) 0.0445(13) -0.0032(9) -0.0008(9) -0.0059(10)
O21 0.0480(10) 0.0359(9) 0.0554(11) 0.0104(8) -0.0054(8) -0.0052(8)
O22 0.0519(10) 0.0388(9) 0.0420(9) 0.0027(8) 0.0013(8) -0.0051(7)
N23 0.0586(16) 0.0345(13) 0.113(3) 0.0082(12) -0.0038(16) -0.0085(15)
O23 0.142(3) 0.0668(18) 0.117(3) 0.0490(19) -0.017(2) 0.0159(17)
O24 0.0714(16) 0.0442(12) 0.153(3) 0.0188(12) 0.0088(16) -0.0227(15)
N25 0.0389(12) 0.100(2) 0.0472(13) -0.0174(14) 0.0037(10) -0.0139(15)
O25 0.0687(16) 0.179(3) 0.0587(15) 0.0199(19) 0.0102(12) -0.0409(18)
O26 0.0705(15) 0.0915(18) 0.0462(12) -0.0312(14) -0.0086(10) 0.0062(12)
S31 0.0570(7) 0.0362(5) 0.0410(5) -0.0028(4) -0.0024(4) -0.0033(4)
O31 0.094(3) 0.0484(16) 0.0543(16) -0.009(2) 0.009(2) -0.0199(13)
C31 0.081(6) 0.060(2) 0.111(7) -0.030(3) 0.040(6) -0.037(3)
C32 0.145(7) 0.054(2) 0.044(3) 0.021(4) -0.006(3) -0.002(2)
S41 0.109(2) 0.0467(11) 0.0475(11) 0.0257(11) 0.0001(11) -0.0104(8)
O41 0.094(3) 0.0484(16) 0.0543(16) -0.009(2) 0.009(2) -0.0199(13)
C41 0.081(6) 0.060(2) 0.111(7) -0.030(3) 0.040(6) -0.037(3)
C42 0.145(7) 0.054(2) 0.044(3) 0.021(4) -0.006(3) -0.002(2)

loop_
_atom_type_symbol
_atom_type_description
_atom_type_scat_dispersion_real
_atom_type_scat_dispersion_imag
_atom_type_scat_source
C C 0.0181 0.0091 'International Tables Vol C Tables 4.2.6.8 and 6.1.1.4'
H H 0.0000 0.0000 'International Tables Vol C Tables 4.2.6.8 and 6.1.1.4'
N N 0.0311 0.0180 'International Tables Vol C Tables 4.2.6.8 and 6.1.1.4'
O O 0.0492 0.0322 'International Tables Vol C Tables 4.2.6.8 and 6.1.1.4'
S S 0.3331 0.5567 'International Tables Vol C Tables 4.2.6.8 and 6.1.1.4'
Cl Cl 0.3639 0.7018 'International Tables Vol C Tables 4.2.6.8 and 6.1.1.4'

loop_
_geom_angle_atom_site_label_1
_geom_angle_atom_site_label_2
_geom_angle_atom_site_label_3
_geom_angle
C2 C1 C11A 120.9(2)
C2 C1 H1 119.5
C11A C1 H1 119.5
C1 C2 C3 119.4(2)
C1 C2 H2 120.3
C3 C2 H2 120.3
C4 C3 C2 120.2(2)
C4 C3 H3 119.9
C2 C3 H3 119.9
C3 C4 C4A 120.5(2)
C3 C4 H4 119.8
C4A C4 H4 119.8
C4 C4A C11A 120.0(2)
C4 C4A N5 120.8(2)
C11A C4A N5 119.2(2)
C4A N5 C5A 112.30(19)
C4A N5 H5 109(2)
C5A N5 H5 110(2)
C6 C5A C9A 120.1(2)
C6 C5A N5 119.9(2)
C9A C5A N5 120.0(2)
C7 C6 C5A 121.1(3)
C7 C6 H6 119.4
C5A C6 H6 119.4
C8 C7 C6 118.6(3)
C8 C7 H7 120.7
C6 C7 H7 120.7
C7 C8 C9 121.7(3)
C7 C8 Cl8 118.3(2)
C9 C8 Cl8 120.0(2)
C8 C9 C9A 120.3(3)
C8 C9 H9 119.9
C9A C9 H9 119.9
C9 C9A N10 117.8(2)
C9 C9A C5A 118.1(2)
N10 C9A C5A 123.6(2)
C11 N10 C9A 122.8(2)
N10 C11 N11 118.1(2)
N10 C11 C11A 125.2(2)
N11 C11 C11A 116.6(2)
C1 C11A C4A 118.7(2)
C1 C11A C11 121.9(2)
C4A C11A C11 119.5(2)
C11 N11 C16 126.01(19)
C11 N11 C12 120.80(19)
C16 N11 C12 112.91(18)
N11 C12 C13 111.7(2)
N11 C12 H12A 109.3
C13 C12 H12A 109.3
N11 C12 H12B 109.3
C13 C12 H12B 109.3
H12A C12 H12B 107.9
N14 C13 C12 109.72(19)
N14 C13 H13A 109.7
C12 C13 H13A 109.7
N14 C13 H13B 109.7
C12 C13 H13B 109.7
H13A C13 H13B 108.2
C17 N14 C15 112.1(2)
C17 N14 C13 112.7(2)
C15 N14 C13 109.17(18)
C17 N14 H14 104.9(16)
C15 N14 H14 110.5(16)
C13 N14 H14 107.3(16)
N14 C15 C16 110.49(19)
N14 C15 H15A 109.6
C16 C15 H15A 109.6
N14 C15 H15B 109.6
C16 C15 H15B 109.6
H15A C15 H15B 108.1
N11 C16 C15 111.57(19)
N11 C16 H16A 109.3
C15 C16 H16A 109.3
N11 C16 H16B 109.3
C15 C16 H16B 109.3
H16A C16 H16B 108.0
N14 C17 H17A 109.5
N14 C17 H17B 109.5
H17A C17 H17B 109.5
N14 C17 H17C 109.5
H17A C17 H17C 109.5
H17B C17 H17C 109.5
C22 C21 C26 119.6(2)
C22 C21 C27 120.5(2)
C26 C21 C27 119.9(2)
C23 C22 C21 118.8(2)
C23 C22 H22 120.6
C21 C22 H22 120.6
C24 C23 C22 123.5(2)
C24 C23 N23 118.9(3)
C22 C23 N23 117.6(3)
C25 C24 C23 116.1(2)
C25 C24 H24 122.0
C23 C24 H24 122.0
C24 C25 C26 123.0(3)
C24 C25 N25 118.4(3)
C26 C25 N25 118.5(3)
C25 C26 C21 119.1(2)
C25 C26 H26 120.4
C21 C26 H26 120.4
O21 C27 O22 126.7(2)
O21 C27 C21 118.2(2)
O22 C27 C21 115.0(2)
O24 N23 O23 124.6(3)
O24 N23 C23 117.1(3)
O23 N23 C23 118.3(3)
O26 N25 O25 124.3(3)
O26 N25 C25 118.2(3)
O25 N25 C25 117.6(3)
O31 S31 C32 104.5(2)
O31 S31 C31 107.6(3)
C32 S31 C31 99.1(4)
S31 C31 H31A 109.5
S31 C31 H31B 109.5
H31A C31 H31B 109.5
S31 C31 H31C 109.5
H31A C31 H31C 109.5
H31B C31 H31C 109.5
S31 C32 H32A 109.5
S31 C32 H32B 109.5
H32A C32 H32B 109.5
S31 C32 H32C 109.5
H32A C32 H32C 109.5
H32B C32 H32C 109.5
O41 S41 C42 106.5(4)
O41 S41 C41 108.6(5)
C42 S41 C41 99.8(5)
S41 C41 H41A 109.5
S41 C41 H41B 109.5
H41A C41 H41B 109.5
S41 C41 H41C 109.5
H41A C41 H41C 109.5
H41B C41 H41C 109.5
S41 C42 H42A 109.5
S41 C42 H42B 109.5
H42A C42 H42B 109.5
S41 C42 H42C 109.5
H42A C42 H42C 109.5
H42B C42 H42C 109.5

loop_
_geom_bond_atom_site_label_1
_geom_bond_atom_site_label_2
_geom_bond_distance
C1 C2 1.385(3)
C1 C11A 1.394(3)
C1 H1 0.9500
C2 C3 1.388(4)
C2 H2 0.9500
C3 C4 1.375(4)
C3 H3 0.9500
C4 C4A 1.387(3)
C4 H4 0.9500
C4A C11A 1.397(3)
C4A N5 1.417(3)
N5 C5A 1.417(3)
N5 H5 0.83(3)
C5A C6 1.396(3)
C5A C9A 1.402(4)
C6 C7 1.375(4)
C6 H6 0.9500
C7 C8 1.375(4)
C7 H7 0.9500
C8 C9 1.384(4)
C8 Cl8 1.746(3)
C9 C9A 1.397(4)
C9 H9 0.9500
C9A N10 1.400(3)
N10 C11 1.291(3)
C11 N11 1.372(3)
C11 C11A 1.496(3)
N11 C16 1.461(3)
N11 C12 1.461(3)
C12 C13 1.510(4)
C12 H12A 0.9900
C12 H12B 0.9900
C13 N14 1.491(3)
C13 H13A 0.9900
C13 H13B 0.9900
N14 C17 1.483(3)
N14 C15 1.490(3)
N14 H14 1.00(3)
C15 C16 1.512(3)
C15 H15A 0.9900
C15 H15B 0.9900
C16 H16A 0.9900
C16 H16B 0.9900
C17 H17A 0.9800
C17 H17B 0.9800
C17 H17C 0.9800
C21 C22 1.386(3)
C21 C26 1.386(3)
C21 C27 1.517(3)
C22 C23 1.381(4)
C22 H22 0.9500
C23 C24 1.376(4)
C23 N23 1.482(4)
C24 C25 1.376(4)
C24 H24 0.9500
C25 C26 1.384(4)
C25 N25 1.473(4)
C26 H26 0.9500
C27 O21 1.233(3)
C27 O22 1.274(3)
N23 O24 1.215(4)
N23 O23 1.222(4)
N25 O26 1.227(4)
N25 O25 1.228(4)
S31 O31 1.507(3)
S31 C32 1.756(5)
S31 C31 1.760(5)
C31 H31A 0.9800
C31 H31B 0.9800
C31 H31C 0.9800
C32 H32A 0.9800
C32 H32B 0.9800
C32 H32C 0.9800
S41 O41 1.497(4)
S41 C42 1.749(6)
S41 C41 1.756(6)
C41 H41A 0.9800
C41 H41B 0.9800
C41 H41C 0.9800
C42 H42A 0.9800
C42 H42B 0.9800
C42 H42C 0.9800

loop_
_geom_hbond_atom_site_label_D
_geom_hbond_atom_site_label_H
_geom_hbond_atom_site_label_A
_geom_hbond_distance_DH
_geom_hbond_distance_HA
_geom_hbond_distance_DA
_geom_hbond_angle_DHA
_geom_hbond_publ_flag
N5 H5 O31 0.83(3) 2.10(3) 2.921(4) 170(3) no
N14 H14 O22 1.00(3) 1.58(3) 2.575(3) 176(2) no
C4 H4 O31 0.95 2.58 3.342(4) 137 no
C4 H4 O41 0.95 2.38 3.208(7) 146 no
C6 H6 O31 0.95 2.54 3.313(5) 139 no

loop_
_geom_torsion_atom_site_label_1
_geom_torsion_atom_site_label_2
_geom_torsion_atom_site_label_3
_geom_torsion_atom_site_label_4
_geom_torsion
C11A C1 C2 C3 1.1(4)
C1 C2 C3 C4 -5.1(4)
C2 C3 C4 C4A 3.6(4)
C3 C4 C4A C11A 1.8(4)
C3 C4 C4A N5 -178.5(2)
C4 C4A N5 C5A 115.1(3)
C11A C4A N5 C5A -65.2(3)
C4A N5 C5A C6 -117.8(2)
C4A N5 C5A C9A 63.5(3)
C9A C5A C6 C7 -0.1(4)
N5 C5A C6 C7 -178.8(2)
C5A C6 C7 C8 -1.9(4)
C6 C7 C8 C9 2.3(4)
C6 C7 C8 Cl8 -177.8(2)
C7 C8 C9 C9A -0.8(4)
Cl8 C8 C9 C9A 179.38(18)
C8 C9 C9A N10 171.3(2)
C8 C9 C9A C5A -1.3(3)
C6 C5A C9A C9 1.7(3)
N5 C5A C9A C9 -179.6(2)
C6 C5A C9A N10 -170.4(2)
N5 C5A C9A N10 8.2(3)
C9 C9A N10 C11 146.3(2)
C5A C9A N10 C11 -41.5(3)
C9A N10 C11 N11 176.4(2)
C9A N10 C11 C11A -7.9(4)
C2 C1 C11A C4A 4.3(3)
C2 C1 C11A C11 -177.0(2)
C4 C4A C11A C1 -5.7(3)
N5 C4A C11A C1 174.6(2)
C4 C4A C11A C11 175.5(2)
N5 C4A C11A C11 -4.1(3)
N10 C11 C11A C1 -129.2(3)
N11 C11 C11A C1 46.5(3)
N10 C11 C11A C4A 49.5(3)
N11 C11 C11A C4A -134.7(2)
N10 C11 N11 C16 -167.1(2)
C11A C11 N11 C16 16.8(3)
N10 C11 N11 C12 6.3(3)
C11A C11 N11 C12 -169.7(2)
C11 N11 C12 C13 -120.8(2)
C16 N11 C12 C13 53.4(3)
N11 C12 C13 N14 -56.7(3)
C12 C13 N14 C17 -175.3(2)
C12 C13 N14 C15 59.5(2)
C17 N14 C15 C16 175.4(2)
C13 N14 C15 C16 -59.1(2)
C11 N11 C16 C15 121.5(2)
C12 N11 C16 C15 -52.4(3)
N14 C15 C16 N11 55.3(3)
C26 C21 C22 C23 -0.1(3)
C27 C21 C22 C23 -177.5(2)
C21 C22 C23 C24 -0.4(4)
C21 C22 C23 N23 176.6(2)
C22 C23 C24 C25 0.3(4)
N23 C23 C24 C25 -176.7(2)
C23 C24 C25 C26 0.3(4)
C23 C24 C25 N25 177.4(2)
C24 C25 C26 C21 -0.7(3)
N25 C25 C26 C21 -177.8(2)
C22 C21 C26 C25 0.6(3)
C27 C21 C26 C25 178.1(2)
C22 C21 C27 O21 177.5(2)
C26 C21 C27 O21 0.0(3)
C22 C21 C27 O22 -2.0(3)
C26 C21 C27 O22 -179.5(2)
C24 C23 N23 O24 -0.8(4)
C22 C23 N23 O24 -177.9(3)
C24 C23 N23 O23 177.6(3)
C22 C23 N23 O23 0.5(4)
C24 C25 N25 O26 -178.3(2)
C26 C25 N25 O26 -1.1(4)
C24 C25 N25 O25 1.6(4)
C26 C25 N25 O25 178.8(3)
